data_7035459
loop_
_publ_author_name
'Kl\"ocker, Hans'
'Roters, Steffi'
'Hepp, Alexander'
'Uhl, Werner'

_publ_section_title
;
 Alkynyl functionalized Al/P-based frustrated Lewis pairs - aluminium
 alkynide elimination and evidence for the formation of 3H-phosphaallenes
 [R-P[double bond, length as m-dash]C[double bond, length as
 m-dash]C(H)-(t)Bu].
;
_journal_issue 28
_journal_name_full 'Dalton transactions (Cambridge, England : 2003)'
_journal_page_first 12670
_journal_page_last 12679
_journal_paper_doi 10.1039/c5dt01607j
_journal_volume 44
_journal_year 2015
_chemical_formula_sum 'C44 H77 Al P2 Si4'
_chemical_formula_weight 807.33
_chemical_name_systematic
;
 ?
;
_space_group_crystal_system monoclinic
_space_group_IT_number 14
_space_group_name_Hall '-P 2yn'
_space_group_name_H-M_alt 'P 1 21/n 1'
_symmetry_space_group_name_Hall '-P 2yn'
_symmetry_space_group_name_H-M 'P 1 21/n 1'
_atom_sites_solution_hydrogens geom
_audit_creation_method SHELXL-2013
_audit_update_record
;
2015-05-21 deposited with the CCDC.
2015-06-17 downloaded from the CCDC.
;
_cell_angle_alpha 90
_cell_angle_beta 90.0940(10)
_cell_angle_gamma 90
_cell_formula_units_Z 4
_cell_length_a 14.66330(10)
_cell_length_b 21.8256(2)
_cell_length_c 15.4624(2)
_cell_measurement_reflns_used 6294
_cell_measurement_temperature 153(2)
_cell_measurement_theta_max 71.791
_cell_measurement_theta_min 3.503
_cell_volume 4948.51(9)
_computing_cell_refinement 'Bruker SAINT+'
_computing_data_collection 'Bruker SMART'
_computing_data_reduction 'Bruker SHELXTL'
_computing_molecular_graphics 'Bruker SHELXTL'
_computing_publication_material 'Bruker SHELXTL'
_computing_structure_refinement 'SHELXL-2013 (Sheldrick, 2013)'
_computing_structure_solution 'SHELXS-2013 (Sheldrick, 2013)'
_diffrn_ambient_temperature 153(2)
_diffrn_measured_fraction_theta_full 0.905
_diffrn_measured_fraction_theta_max 0.919
_diffrn_measurement_device_type 'area detector'
_diffrn_measurement_method 'omega scans'
_diffrn_radiation_type CuK\a
_diffrn_radiation_wavelength 1.54178
_diffrn_reflns_av_R_equivalents 0.0325
_diffrn_reflns_av_unetI/netI 0.0281
_diffrn_reflns_laue_measured_fraction_full 0.905
_diffrn_reflns_laue_measured_fraction_max 0.919
_diffrn_reflns_limit_h_max 16
_diffrn_reflns_limit_h_min -16
_diffrn_reflns_limit_k_max 22
_diffrn_reflns_limit_k_min -26
_diffrn_reflns_limit_l_max 16
_diffrn_reflns_limit_l_min -18
_diffrn_reflns_number 28263
_diffrn_reflns_point_group_measured_fraction_full 0.905
_diffrn_reflns_point_group_measured_fraction_max 0.919
_diffrn_reflns_theta_full 67.679
_diffrn_reflns_theta_max 66.995
_diffrn_reflns_theta_min 3.503
_diffrn_source 'rotating anode'
_exptl_absorpt_coefficient_mu 2.091
_exptl_absorpt_correction_T_max 1
_exptl_absorpt_correction_T_min 0.535
_exptl_absorpt_correction_type empirical
_exptl_absorpt_process_details SADABS
_exptl_crystal_colour orange
_exptl_crystal_density_diffrn 1.084
_exptl_crystal_description plate
_exptl_crystal_F_000 1760
_exptl_crystal_size_max 0.210
_exptl_crystal_size_mid 0.190
_exptl_crystal_size_min 0.060
_refine_diff_density_max 0.500
_refine_diff_density_min -0.241
_refine_diff_density_rms 0.052
_refine_ls_extinction_method none
_refine_ls_goodness_of_fit_ref 1.027
_refine_ls_hydrogen_treatment constr
_refine_ls_matrix_type full
_refine_ls_number_parameters 512
_refine_ls_number_reflns 8118
_refine_ls_number_restraints 54
_refine_ls_restrained_S_all 1.027
_refine_ls_R_factor_all 0.0448
_refine_ls_R_factor_gt 0.0399
_refine_ls_shift/su_max 0.001
_refine_ls_shift/su_mean 0.000
_refine_ls_structure_factor_coef Fsqd
_refine_ls_weighting_details 'w=1/[\s^2^(Fo^2^)+(0.0685P)^2^+2.0662P] where P=(Fo^2^+2Fc^2^)/3'
_refine_ls_weighting_scheme calc
_refine_ls_wR_factor_gt 0.1088
_refine_ls_wR_factor_ref 0.1127
_reflns_Friedel_coverage 0.000
_reflns_number_gt 7201
_reflns_number_total 8118
_reflns_threshold_expression 'I > 2\s(I)'
_cod_data_source_file c5dt01607j1.cif
_cod_data_source_block sad1
_cod_depositor_comments 'Adding full bibliography for 7035458--7035461.cif.'
_cod_database_code 7035459
_shelx_space_group_comment
;
The symmetry employed for this shelxl refinement is uniquely defined
by the following loop, which should always be used as a source of
symmetry information in preference to the above space-group names.
They are only intended as comments.
;
_shelx_estimated_absorpt_t_min 0.668
_shelx_estimated_absorpt_t_max 0.885
_shelxl_version_number 2013-4

loop_
_space_group_symop_operation_xyz
'x, y, z'
'-x+1/2, y+1/2, -z+1/2'
'-x, -y, -z'
'x-1/2, -y-1/2, z-1/2'

loop_
_atom_site_label
_atom_site_type_symbol
_atom_site_fract_x
_atom_site_fract_y
_atom_site_fract_z
_atom_site_U_iso_or_equiv
_atom_site_adp_type
_atom_site_occupancy
_atom_site_site_symmetry_order
_atom_site_calc_flag
_atom_site_refinement_flags_posn
_atom_site_refinement_flags_adp
_atom_site_refinement_flags_occupancy
_atom_site_disorder_assembly
_atom_site_disorder_group
P1 P 0.16622(3) 0.12701(2) 0.90329(3) 0.02329(12) Uani 1 1 d . . . . .
C1 C 0.04934(12) 0.13328(8) 0.86685(13) 0.0257(4) Uani 1 1 d . . . . .
C11 C -0.01923(13) 0.15009(9) 0.92435(14) 0.0320(4) Uani 1 1 d . . . . .
H11 H -0.0056 0.1558 0.9846 0.038 Uiso 1 1 calc R U . . .
C12 C -0.10707(14) 0.15850(10) 0.89410(15) 0.0384(5) Uani 1 1 d . . . . .
H12 H -0.1546 0.1699 0.9336 0.046 Uiso 1 1 calc R U . . .
C13 C -0.12692(14) 0.15064(11) 0.80764(16) 0.0410(5) Uani 1 1 d . . . . .
H13 H -0.1880 0.1568 0.7870 0.049 Uiso 1 1 calc R U . . .
C14 C -0.05867(14) 0.13386(11) 0.75042(15) 0.0394(5) Uani 1 1 d . . . . .
H14 H -0.0725 0.1283 0.6902 0.047 Uiso 1 1 calc R U . . .
C15 C 0.02932(14) 0.12520(9) 0.78006(14) 0.0322(5) Uani 1 1 d . . . . .
H15 H 0.0766 0.1136 0.7405 0.039 Uiso 1 1 calc R U . . .
C5 C 0.16197(14) 0.10509(10) 1.01175(14) 0.0337(5) Uani 1 1 d . . . . .
C51 C 0.16604(14) 0.09550(10) 1.08823(14) 0.0339(5) Uani 1 1 d . . . . .
C52 C 0.17473(15) 0.08392(11) 1.18168(14) 0.0388(5) Uani 1 1 d . . . . .
C521 C 0.09731(19) 0.11684(14) 1.22863(17) 0.0566(7) Uani 1 1 d . . . . .
H52A H 0.1023 0.1602 1.2191 0.068 Uiso 1 1 calc R U . . .
H52B H 0.1012 0.1084 1.2895 0.068 Uiso 1 1 calc R U . . .
H52C H 0.0398 0.1026 1.2068 0.068 Uiso 1 1 calc R U . . .
C522 C 0.26661(18) 0.10803(14) 1.21125(17) 0.0558(7) Uani 1 1 d . . . . .
H52D H 0.3142 0.0877 1.1799 0.067 Uiso 1 1 calc R U . . .
H52E H 0.2740 0.1004 1.2720 0.067 Uiso 1 1 calc R U . . .
H52F H 0.2698 0.1513 1.2006 0.067 Uiso 1 1 calc R U . . .
C523 C 0.1686(2) 0.01484(12) 1.19865(17) 0.0545(7) Uani 1 1 d . . . . .
H52G H 0.1113 -0.0004 1.1776 0.065 Uiso 1 1 calc R U . . .
H52H H 0.1732 0.0073 1.2597 0.065 Uiso 1 1 calc R U . . .
H52I H 0.2175 -0.0056 1.1693 0.065 Uiso 1 1 calc R U . . .
C3 C 0.21450(12) 0.20384(8) 0.90077(12) 0.0246(4) Uani 1 1 d . . . . .
C31 C 0.21600(13) 0.23481(9) 0.97583(14) 0.0313(4) Uani 1 1 d . . . . .
H31 H 0.1939 0.2119 1.0244 0.038 Uiso 1 1 calc R U . . .
C32 C 0.24635(15) 0.29960(10) 0.99790(14) 0.0379(5) Uani 1 1 d D . . . .
C321 C 0.2688(8) 0.3434(3) 0.9193(5) 0.056(3) Uani 0.358(7) 1 d D U P A 1
H32A H 0.2196 0.3422 0.8784 0.067 Uiso 0.358(7) 1 calc R U P A 1
H32B H 0.3240 0.3300 0.8918 0.067 Uiso 0.358(7) 1 calc R U P A 1
H32C H 0.2766 0.3845 0.9400 0.067 Uiso 0.358(7) 1 calc R U P A 1
C322 C 0.1660(7) 0.3279(4) 1.0437(9) 0.086(4) Uani 0.358(7) 1 d D U P A 1
H32D H 0.1830 0.3674 1.0658 0.103 Uiso 0.358(7) 1 calc R U P A 1
H32E H 0.1477 0.3020 1.0906 0.103 Uiso 0.358(7) 1 calc R U P A 1
H32F H 0.1163 0.3325 1.0037 0.103 Uiso 0.358(7) 1 calc R U P A 1
C323 C 0.3280(8) 0.2968(4) 1.0546(9) 0.080(4) Uani 0.358(7) 1 d D U P A 1
H32G H 0.3784 0.2802 1.0228 0.096 Uiso 0.358(7) 1 calc R U P A 1
H32H H 0.3154 0.2712 1.1036 0.096 Uiso 0.358(7) 1 calc R U P A 1
H32I H 0.3431 0.3373 1.0742 0.096 Uiso 0.358(7) 1 calc R U P A 1
C32A C 0.1999(4) 0.34735(16) 0.9441(3) 0.0521(14) Uani 0.642(7) 1 d D U P A 2
H32J H 0.2206 0.3872 0.9614 0.063 Uiso 0.642(7) 1 calc R U P A 2
H32K H 0.1351 0.3446 0.9522 0.063 Uiso 0.642(7) 1 calc R U P A 2
H32L H 0.2142 0.3408 0.8842 0.063 Uiso 0.642(7) 1 calc R U P A 2
C32B C 0.2234(5) 0.3107(2) 1.0947(3) 0.0699(18) Uani 0.642(7) 1 d D U P A 2
H32M H 0.2465 0.3500 1.1122 0.084 Uiso 0.642(7) 1 calc R U P A 2
H32N H 0.2511 0.2793 1.1293 0.084 Uiso 0.642(7) 1 calc R U P A 2
H32O H 0.1585 0.3098 1.1025 0.084 Uiso 0.642(7) 1 calc R U P A 2
C32C C 0.3485(3) 0.3037(2) 0.9885(5) 0.0643(17) Uani 0.642(7) 1 d D U P A 2
H32P H 0.3649 0.2972 0.9292 0.077 Uiso 0.642(7) 1 calc R U P A 2
H32Q H 0.3769 0.2730 1.0240 0.077 Uiso 0.642(7) 1 calc R U P A 2
H32R H 0.3688 0.3435 1.0065 0.077 Uiso 0.642(7) 1 calc R U P A 2
P2 P 0.25345(3) 0.22830(2) 0.79325(3) 0.02598(13) Uani 1 1 d . . . . .
C2 C 0.14700(13) 0.25675(8) 0.74452(13) 0.0271(4) Uani 1 1 d . . . . .
C21 C 0.07012(14) 0.27337(9) 0.79183(14) 0.0302(4) Uani 1 1 d . . . . .
H21 H 0.0697 0.2674 0.8533 0.036 Uiso 1 1 calc R U . . .
C22 C -0.00586(14) 0.29836(10) 0.75171(14) 0.0362(5) Uani 1 1 d . . . . .
H22 H -0.0580 0.3095 0.7857 0.043 Uiso 1 1 calc R U . . .
C23 C -0.00738(15) 0.30739(10) 0.66369(15) 0.0407(5) Uani 1 1 d . . . . .
H23 H -0.0607 0.3236 0.6359 0.049 Uiso 1 1 calc R U . . .
C24 C 0.06927(17) 0.29266(12) 0.61587(16) 0.0477(6) Uani 1 1 d . . . . .
H24 H 0.0695 0.2993 0.5545 0.057 Uiso 1 1 calc R U . . .
C25 C 0.14544(16) 0.26835(10) 0.65603(14) 0.0398(5) Uani 1 1 d . . . . .
H25 H 0.1985 0.2593 0.6221 0.048 Uiso 1 1 calc R U . . .
C4 C 0.22950(11) 0.07933(8) 0.83257(11) 0.0219(4) Uani 1 1 d . . . . .
C41 C 0.23452(12) 0.01791(9) 0.83497(12) 0.0260(4) Uani 1 1 d . . . . .
H41 H 0.2744 0.0021 0.7912 0.031 Uiso 1 1 calc R U . . .
C42 C 0.19295(14) -0.03291(9) 0.88964(14) 0.0350(5) Uani 1 1 d D . . . .
C421 C 0.09344(15) -0.02068(10) 0.91366(16) 0.0403(5) Uani 1 1 d D . . . .
H42A H 0.0904 0.0133 0.9529 0.048 Uiso 1 1 calc R U . . .
H42B H 0.0682 -0.0564 0.9408 0.048 Uiso 1 1 calc R U . . .
H42C H 0.0593 -0.0113 0.8623 0.048 Uiso 1 1 calc R U . . .
C422 C 0.25173(16) -0.04148(12) 0.97079(16) 0.0464(6) Uani 1 1 d D . . . .
H42D H 0.3119 -0.0541 0.9543 0.056 Uiso 1 1 calc R U . . .
H42E H 0.2248 -0.0722 1.0071 0.056 Uiso 1 1 calc R U . . .
H42F H 0.2552 -0.0035 1.0018 0.056 Uiso 1 1 calc R U . . .
C423 C 0.1961(2) -0.09244(10) 0.83667(18) 0.0548(7) Uani 1 1 d D . . . .
H42G H 0.1578 -0.0884 0.7866 0.066 Uiso 1 1 calc R U . . .
H42H H 0.1749 -0.1259 0.8716 0.066 Uiso 1 1 calc R U . . .
H42I H 0.2577 -0.1002 0.8187 0.066 Uiso 1 1 calc R U . . .
Al1 Al 0.29743(3) 0.12594(2) 0.73698(3) 0.02099(13) Uani 1 1 d . . . . .
C6 C 0.24705(14) 0.12293(10) 0.61598(13) 0.0331(5) Uani 1 1 d . . . . .
H6 H 0.2034 0.1554 0.6223 0.040 Uiso 1 1 calc R U . . .
Si1 Si 0.16835(4) 0.06546(2) 0.56593(3) 0.02863(14) Uani 1 1 d . . . . .
C61 C 0.21446(17) 0.02341(11) 0.46912(15) 0.0456(6) Uani 1 1 d . . . . .
H61A H 0.2314 0.0524 0.4253 0.055 Uiso 1 1 calc R U . . .
H61B H 0.1685 -0.0036 0.4467 0.055 Uiso 1 1 calc R U . . .
H61C H 0.2670 0.0000 0.4859 0.055 Uiso 1 1 calc R U . . .
C62 C 0.06328(16) 0.10679(12) 0.52784(17) 0.0486(6) Uani 1 1 d . . . . .
H62A H 0.0401 0.1319 0.5738 0.058 Uiso 1 1 calc R U . . .
H62B H 0.0178 0.0774 0.5112 0.058 Uiso 1 1 calc R U . . .
H62C H 0.0783 0.1321 0.4791 0.058 Uiso 1 1 calc R U . . .
C63 C 0.12767(15) 0.00233(10) 0.63883(14) 0.0372(5) Uani 1 1 d . . . . .
H63A H 0.1781 -0.0237 0.6538 0.045 Uiso 1 1 calc R U . . .
H63B H 0.0819 -0.0213 0.6095 0.045 Uiso 1 1 calc R U . . .
H63C H 0.1022 0.0197 0.6904 0.045 Uiso 1 1 calc R U . . .
Si2 Si 0.32362(4) 0.16270(3) 0.53657(3) 0.02994(14) Uani 1 1 d . . . . .
C64 C 0.25678(17) 0.19456(11) 0.44305(14) 0.0434(5) Uani 1 1 d . . . . .
H64A H 0.2974 0.2150 0.4039 0.052 Uiso 1 1 calc R U . . .
H64B H 0.2123 0.2232 0.4641 0.052 Uiso 1 1 calc R U . . .
H64C H 0.2264 0.1618 0.4133 0.052 Uiso 1 1 calc R U . . .
C65 C 0.41586(16) 0.11345(12) 0.49086(16) 0.0464(6) Uani 1 1 d . . . . .
H65A H 0.3893 0.0778 0.4645 0.056 Uiso 1 1 calc R U . . .
H65B H 0.4565 0.1011 0.5364 0.056 Uiso 1 1 calc R U . . .
H65C H 0.4492 0.1362 0.4482 0.056 Uiso 1 1 calc R U . . .
C66 C 0.38537(15) 0.23066(10) 0.58412(15) 0.0374(5) Uani 1 1 d . . . . .
H66A H 0.4111 0.2195 0.6390 0.045 Uiso 1 1 calc R U . . .
H66B H 0.3432 0.2639 0.5918 0.045 Uiso 1 1 calc R U . . .
H66C H 0.4332 0.2432 0.5457 0.045 Uiso 1 1 calc R U . . .
C7 C 0.43262(12) 0.10979(9) 0.74682(12) 0.0259(4) Uani 1 1 d . . . . .
H7 H 0.4570 0.1313 0.6979 0.031 Uiso 1 1 calc R U . . .
Si3 Si 0.47267(4) 0.02934(2) 0.72857(4) 0.03148(14) Uani 1 1 d . . . . .
C71 C 0.40003(16) -0.01700(11) 0.65229(16) 0.0430(5) Uani 1 1 d . . . . .
H71A H 0.4214 -0.0586 0.6513 0.052 Uiso 1 1 calc R U . . .
H71B H 0.4038 0.0001 0.5952 0.052 Uiso 1 1 calc R U . . .
H71C H 0.3378 -0.0162 0.6715 0.052 Uiso 1 1 calc R U . . .
C72 C 0.58816(15) 0.02907(12) 0.67586(17) 0.0475(6) Uani 1 1 d . . . . .
H72A H 0.6309 0.0503 0.7121 0.057 Uiso 1 1 calc R U . . .
H72B H 0.5844 0.0492 0.6208 0.057 Uiso 1 1 calc R U . . .
H72C H 0.6080 -0.0124 0.6677 0.057 Uiso 1 1 calc R U . . .
C73 C 0.48099(16) -0.01593(11) 0.83138(16) 0.0460(6) Uani 1 1 d . . . . .
H73A H 0.5293 0.0003 0.8666 0.055 Uiso 1 1 calc R U . . .
H73B H 0.4935 -0.0580 0.8180 0.055 Uiso 1 1 calc R U . . .
H73C H 0.4244 -0.0132 0.8622 0.055 Uiso 1 1 calc R U . . .
Si4 Si 0.49192(4) 0.14690(3) 0.84009(4) 0.03329(15) Uani 1 1 d . . . . .
C74 C 0.43367(16) 0.12748(12) 0.94430(15) 0.0449(6) Uani 1 1 d . . . . .
H74A H 0.3899 0.1587 0.9579 0.054 Uiso 1 1 calc R U . . .
H74B H 0.4781 0.1250 0.9898 0.054 Uiso 1 1 calc R U . . .
H74C H 0.4032 0.0888 0.9386 0.054 Uiso 1 1 calc R U . . .
C75 C 0.61548(15) 0.12529(13) 0.85387(18) 0.0502(6) Uani 1 1 d . . . . .
H75A H 0.6200 0.0823 0.8662 0.060 Uiso 1 1 calc R U . . .
H75B H 0.6413 0.1482 0.9009 0.060 Uiso 1 1 calc R U . . .
H75C H 0.6481 0.1343 0.8016 0.060 Uiso 1 1 calc R U . . .
C76 C 0.50015(18) 0.23186(11) 0.8241(2) 0.0591(8) Uani 1 1 d . . . . .
H76A H 0.5345 0.2403 0.7727 0.071 Uiso 1 1 calc R U . . .
H76B H 0.5301 0.2500 0.8731 0.071 Uiso 1 1 calc R U . . .
H76C H 0.4400 0.2488 0.8185 0.071 Uiso 1 1 calc R U . . .

loop_
_atom_site_aniso_label
_atom_site_aniso_U_11
_atom_site_aniso_U_22
_atom_site_aniso_U_33
_atom_site_aniso_U_23
_atom_site_aniso_U_13
_atom_site_aniso_U_12
P1 0.0227(2) 0.0249(2) 0.0223(3) -0.00074(18) 0.00026(17) 0.00208(17)
C1 0.0222(10) 0.0260(9) 0.0288(11) 0.0009(8) 0.0008(7) 0.0015(7)
C11 0.0318(11) 0.0315(10) 0.0326(12) 0.0021(9) 0.0065(8) 0.0042(8)
C12 0.0271(11) 0.0387(12) 0.0496(15) 0.0050(10) 0.0112(9) 0.0047(9)
C13 0.0234(11) 0.0478(13) 0.0520(15) 0.0047(11) -0.0020(9) 0.0014(9)
C14 0.0283(11) 0.0503(13) 0.0395(13) -0.0015(10) -0.0061(9) 0.0006(9)
C15 0.0257(11) 0.0360(11) 0.0349(12) -0.0042(9) 0.0002(8) 0.0019(8)
C5 0.0341(11) 0.0345(11) 0.0324(13) 0.0018(9) 0.0014(8) 0.0041(8)
C51 0.0325(11) 0.0355(11) 0.0337(13) 0.0000(9) 0.0010(8) 0.0030(8)
C52 0.0429(13) 0.0473(13) 0.0262(12) 0.0015(10) -0.0009(9) 0.0002(10)
C521 0.0591(17) 0.0748(19) 0.0359(14) -0.0105(13) 0.0023(11) 0.0118(13)
C522 0.0511(15) 0.0757(19) 0.0406(15) 0.0057(13) -0.0074(11) -0.0105(13)
C523 0.0697(18) 0.0532(15) 0.0407(15) 0.0135(12) -0.0025(12) -0.0011(13)
C3 0.0222(9) 0.0236(9) 0.0280(11) -0.0019(8) -0.0053(7) 0.0038(7)
C31 0.0316(11) 0.0301(10) 0.0322(12) -0.0039(9) -0.0067(8) 0.0050(8)
C32 0.0458(13) 0.0305(11) 0.0373(13) -0.0111(9) -0.0104(9) 0.0016(9)
C321 0.088(8) 0.024(3) 0.056(5) -0.006(3) -0.013(4) -0.006(4)
C322 0.079(7) 0.052(5) 0.126(11) -0.053(6) 0.036(7) -0.007(5)
C323 0.098(8) 0.055(5) 0.088(9) -0.013(6) -0.060(7) -0.007(5)
C32A 0.067(3) 0.0283(19) 0.061(3) -0.0103(18) -0.025(2) 0.0058(19)
C32B 0.119(5) 0.046(3) 0.044(3) -0.021(2) 0.001(3) -0.012(3)
C32C 0.047(3) 0.048(3) 0.098(5) -0.029(3) -0.021(3) -0.0044(19)
P2 0.0240(3) 0.0225(2) 0.0314(3) 0.00162(19) -0.00151(19) 0.00161(17)
C2 0.0280(10) 0.0219(9) 0.0314(11) 0.0011(8) -0.0030(8) 0.0023(7)
C21 0.0323(11) 0.0306(10) 0.0278(11) -0.0002(8) -0.0006(8) 0.0059(8)
C22 0.0314(11) 0.0378(11) 0.0395(13) 0.0001(10) -0.0006(9) 0.0093(9)
C23 0.0386(13) 0.0417(12) 0.0418(14) 0.0026(10) -0.0103(9) 0.0148(9)
C24 0.0565(15) 0.0561(15) 0.0306(13) 0.0092(11) -0.0023(10) 0.0212(12)
C25 0.0426(13) 0.0427(12) 0.0341(13) 0.0084(10) 0.0061(9) 0.0159(10)
C4 0.0191(9) 0.0263(9) 0.0204(9) 0.0002(7) -0.0009(6) 0.0009(7)
C41 0.0235(10) 0.0286(10) 0.0259(10) 0.0014(8) 0.0001(7) 0.0016(7)
C42 0.0377(12) 0.0270(10) 0.0404(13) 0.0079(9) 0.0049(9) 0.0009(8)
C421 0.0368(12) 0.0358(11) 0.0483(14) 0.0101(10) 0.0055(9) -0.0087(9)
C422 0.0433(13) 0.0492(14) 0.0466(15) 0.0217(11) 0.0046(10) 0.0068(10)
C423 0.0706(18) 0.0254(11) 0.0683(18) 0.0063(12) 0.0134(14) -0.0051(11)
Al1 0.0180(3) 0.0230(3) 0.0219(3) 0.0006(2) -0.0003(2) 0.00013(19)
C6 0.0364(12) 0.0394(11) 0.0235(11) 0.0020(9) -0.0019(8) -0.0082(9)
Si1 0.0276(3) 0.0340(3) 0.0243(3) -0.0039(2) -0.0029(2) -0.0020(2)
C61 0.0561(15) 0.0471(13) 0.0336(13) -0.0109(10) 0.0050(10) -0.0088(11)
C62 0.0344(13) 0.0634(16) 0.0479(15) 0.0059(12) -0.0103(10) -0.0002(11)
C63 0.0393(12) 0.0377(12) 0.0346(12) -0.0040(9) -0.0024(9) -0.0121(9)
Si2 0.0324(3) 0.0329(3) 0.0245(3) 0.0025(2) 0.0026(2) -0.0020(2)
C64 0.0516(14) 0.0486(13) 0.0298(12) 0.0086(10) -0.0026(9) -0.0041(11)
C65 0.0423(13) 0.0537(14) 0.0433(14) -0.0062(11) 0.0089(10) 0.0012(10)
C66 0.0386(12) 0.0357(11) 0.0378(13) 0.0057(9) 0.0045(9) -0.0069(9)
C7 0.0189(9) 0.0299(10) 0.0288(11) 0.0013(8) 0.0013(7) 0.0007(7)
Si3 0.0249(3) 0.0313(3) 0.0383(3) -0.0024(2) 0.0025(2) 0.0066(2)
C71 0.0421(13) 0.0390(12) 0.0479(14) -0.0124(11) 0.0042(10) 0.0019(10)
C72 0.0309(12) 0.0584(15) 0.0532(16) -0.0086(12) 0.0068(10) 0.0122(10)
C73 0.0412(13) 0.0393(12) 0.0575(16) 0.0088(11) -0.0048(11) 0.0075(10)
Si4 0.0204(3) 0.0383(3) 0.0411(4) -0.0064(3) -0.0064(2) -0.0009(2)
C74 0.0348(12) 0.0641(16) 0.0359(13) -0.0122(11) -0.0076(9) 0.0004(10)
C75 0.0243(12) 0.0683(17) 0.0580(16) -0.0080(13) -0.0097(10) 0.0016(10)
C76 0.0447(15) 0.0412(13) 0.091(2) -0.0106(14) -0.0223(14) -0.0098(11)

loop_
_atom_type_symbol
_atom_type_description
_atom_type_scat_dispersion_real
_atom_type_scat_dispersion_imag
_atom_type_scat_source
C C 0.0181 0.0091 'International Tables Vol C Tables 4.2.6.8 and 6.1.1.4'
H H 0.0000 0.0000 'International Tables Vol C Tables 4.2.6.8 and 6.1.1.4'
Al Al 0.2130 0.2455 'International Tables Vol C Tables 4.2.6.8 and 6.1.1.4'
Si Si 0.2541 0.3302 'International Tables Vol C Tables 4.2.6.8 and 6.1.1.4'
P P 0.2955 0.4335 'International Tables Vol C Tables 4.2.6.8 and 6.1.1.4'

loop_
_geom_angle_atom_site_label_1
_geom_angle_atom_site_label_2
_geom_angle_atom_site_label_3
_geom_angle
C5 P1 C4 116.83(9)
C5 P1 C1 106.55(10)
C4 P1 C1 110.42(8)
C5 P1 C3 106.72(9)
C4 P1 C3 108.87(9)
C1 P1 C3 106.98(8)
C15 C1 C11 120.02(18)
C15 C1 P1 119.45(15)
C11 C1 P1 120.39(15)
C12 C11 C1 119.5(2)
C12 C11 H11 120.2
C1 C11 H11 120.2
C13 C12 C11 120.5(2)
C13 C12 H12 119.8
C11 C12 H12 119.8
C12 C13 C14 120.0(2)
C12 C13 H13 120.0
C14 C13 H13 120.0
C15 C14 C13 120.0(2)
C15 C14 H14 120.0
C13 C14 H14 120.0
C14 C15 C1 120.0(2)
C14 C15 H15 120.0
C1 C15 H15 120.0
C51 C5 P1 172.3(2)
C5 C51 C52 177.9(2)
C51 C52 C522 108.17(19)
C51 C52 C521 108.81(19)
C522 C52 C521 110.7(2)
C51 C52 C523 109.39(19)
C522 C52 C523 110.0(2)
C521 C52 C523 109.7(2)
C52 C521 H52A 109.5
C52 C521 H52B 109.5
H52A C521 H52B 109.5
C52 C521 H52C 109.5
H52A C521 H52C 109.5
H52B C521 H52C 109.5
C52 C522 H52D 109.5
C52 C522 H52E 109.5
H52D C522 H52E 109.5
C52 C522 H52F 109.5
H52D C522 H52F 109.5
H52E C522 H52F 109.5
C52 C523 H52G 109.5
C52 C523 H52H 109.5
H52G C523 H52H 109.5
C52 C523 H52I 109.5
H52G C523 H52I 109.5
H52H C523 H52I 109.5
C31 C3 P1 116.79(15)
C31 C3 P2 129.10(15)
P1 C3 P2 114.10(10)
C3 C31 C32 131.8(2)
C3 C31 H31 114.1
C32 C31 H31 114.1
C323 C32 C322 111.7(7)
C32A C32 C32C 110.9(3)
C323 C32 C31 109.3(4)
C32A C32 C31 112.9(2)
C322 C32 C31 105.0(4)
C32C C32 C31 108.9(2)
C32A C32 C32B 109.1(3)
C32C C32 C32B 107.5(3)
C31 C32 C32B 107.3(2)
C323 C32 C321 108.0(6)
C322 C32 C321 106.1(6)
C31 C32 C321 116.8(3)
C32 C321 H32A 109.5
C32 C321 H32B 109.5
H32A C321 H32B 109.5
C32 C321 H32C 109.5
H32A C321 H32C 109.5
H32B C321 H32C 109.5
C32 C322 H32D 109.5
C32 C322 H32E 109.5
H32D C322 H32E 109.5
C32 C322 H32F 109.5
H32D C322 H32F 109.5
H32E C322 H32F 109.5
C32 C323 H32G 109.5
C32 C323 H32H 109.5
H32G C323 H32H 109.5
C32 C323 H32I 109.5
H32G C323 H32I 109.5
H32H C323 H32I 109.5
C32 C32A H32J 109.5
C32 C32A H32K 109.5
H32J C32A H32K 109.5
C32 C32A H32L 109.5
H32J C32A H32L 109.5
H32K C32A H32L 109.5
C32 C32B H32M 109.5
C32 C32B H32N 109.5
H32M C32B H32N 109.5
C32 C32B H32O 109.5
H32M C32B H32O 109.5
H32N C32B H32O 109.5
C32 C32C H32P 109.5
C32 C32C H32Q 109.5
H32P C32C H32Q 109.5
C32 C32C H32R 109.5
H32P C32C H32R 109.5
H32Q C32C H32R 109.5
C3 P2 C2 101.76(9)
C3 P2 Al1 97.86(6)
C2 P2 Al1 112.38(6)
C25 C2 C21 117.19(17)
C25 C2 P2 118.46(15)
C21 C2 P2 124.02(15)
C22 C21 C2 121.20(19)
C22 C21 H21 119.4
C2 C21 H21 119.4
C23 C22 C21 120.7(2)
C23 C22 H22 119.6
C21 C22 H22 119.6
C22 C23 C24 118.91(19)
C22 C23 H23 120.5
C24 C23 H23 120.5
C25 C24 C23 120.3(2)
C25 C24 H24 119.8
C23 C24 H24 119.8
C24 C25 C2 121.5(2)
C24 C25 H25 119.2
C2 C25 H25 119.2
C41 C4 P1 126.69(14)
C41 C4 Al1 119.20(14)
P1 C4 Al1 114.09(9)
C4 C41 C42 136.10(18)
C4 C41 H41 111.9
C42 C41 H41 111.9
C41 C42 C421 112.98(17)
C41 C42 C422 108.56(17)
C421 C42 C422 110.97(19)
C41 C42 C423 107.90(18)
C421 C42 C423 107.88(19)
C422 C42 C423 108.40(19)
C42 C421 H42A 109.5
C42 C421 H42B 109.5
H42A C421 H42B 109.5
C42 C421 H42C 109.5
H42A C421 H42C 109.5
H42B C421 H42C 109.5
C42 C422 H42D 109.5
C42 C422 H42E 109.5
H42D C422 H42E 109.5
C42 C422 H42F 109.5
H42D C422 H42F 109.5
H42E C422 H42F 109.5
C42 C423 H42G 109.5
C42 C423 H42H 109.5
H42G C423 H42H 109.5
C42 C423 H42I 109.5
H42G C423 H42I 109.5
H42H C423 H42I 109.5
C6 Al1 C7 115.06(9)
C6 Al1 C4 118.39(8)
C7 Al1 C4 109.67(7)
C6 Al1 P2 105.07(7)
C7 Al1 P2 112.72(6)
C4 Al1 P2 93.84(5)
Si1 C6 Si2 114.11(11)
Si1 C6 Al1 129.19(11)
Si2 C6 Al1 111.96(10)
Si1 C6 H6 97.2
Si2 C6 H6 97.2
Al1 C6 H6 97.2
C6 Si1 C63 116.10(9)
C6 Si1 C62 108.22(11)
C63 Si1 C62 106.21(11)
C6 Si1 C61 115.70(10)
C63 Si1 C61 103.56(11)
C62 Si1 C61 106.27(12)
Si1 C61 H61A 109.5
Si1 C61 H61B 109.5
H61A C61 H61B 109.5
Si1 C61 H61C 109.5
H61A C61 H61C 109.5
H61B C61 H61C 109.5
Si1 C62 H62A 109.5
Si1 C62 H62B 109.5
H62A C62 H62B 109.5
Si1 C62 H62C 109.5
H62A C62 H62C 109.5
H62B C62 H62C 109.5
Si1 C63 H63A 109.5
Si1 C63 H63B 109.5
H63A C63 H63B 109.5
Si1 C63 H63C 109.5
H63A C63 H63C 109.5
H63B C63 H63C 109.5
C65 Si2 C6 114.56(11)
C65 Si2 C64 107.39(11)
C6 Si2 C64 111.26(10)
C65 Si2 C66 104.63(11)
C6 Si2 C66 113.31(10)
C64 Si2 C66 104.98(11)
Si2 C64 H64A 109.5
Si2 C64 H64B 109.5
H64A C64 H64B 109.5
Si2 C64 H64C 109.5
H64A C64 H64C 109.5
H64B C64 H64C 109.5
Si2 C65 H65A 109.5
Si2 C65 H65B 109.5
H65A C65 H65B 109.5
Si2 C65 H65C 109.5
H65A C65 H65C 109.5
H65B C65 H65C 109.5
Si2 C66 H66A 109.5
Si2 C66 H66B 109.5
H66A C66 H66B 109.5
Si2 C66 H66C 109.5
H66A C66 H66C 109.5
H66B C66 H66C 109.5
Si4 C7 Si3 112.16(10)
Si4 C7 Al1 116.00(10)
Si3 C7 Al1 117.41(9)
Si4 C7 H7 102.9
Si3 C7 H7 102.9
Al1 C7 H7 102.9
C7 Si3 C73 112.71(10)
C7 Si3 C72 110.55(10)
C73 Si3 C72 107.96(11)
C7 Si3 C71 114.88(9)
C73 Si3 C71 106.50(11)
C72 Si3 C71 103.64(11)
Si3 C71 H71A 109.5
Si3 C71 H71B 109.5
H71A C71 H71B 109.5
Si3 C71 H71C 109.5
H71A C71 H71C 109.5
H71B C71 H71C 109.5
Si3 C72 H72A 109.5
Si3 C72 H72B 109.5
H72A C72 H72B 109.5
Si3 C72 H72C 109.5
H72A C72 H72C 109.5
H72B C72 H72C 109.5
Si3 C73 H73A 109.5
Si3 C73 H73B 109.5
H73A C73 H73B 109.5
Si3 C73 H73C 109.5
H73A C73 H73C 109.5
H73B C73 H73C 109.5
C7 Si4 C74 110.71(10)
C7 Si4 C76 110.94(11)
C74 Si4 C76 111.50(13)
C7 Si4 C75 115.16(10)
C74 Si4 C75 106.61(12)
C76 Si4 C75 101.57(12)
Si4 C74 H74A 109.5
Si4 C74 H74B 109.5
H74A C74 H74B 109.5
Si4 C74 H74C 109.5
H74A C74 H74C 109.5
H74B C74 H74C 109.5
Si4 C75 H75A 109.5
Si4 C75 H75B 109.5
H75A C75 H75B 109.5
Si4 C75 H75C 109.5
H75A C75 H75C 109.5
H75B C75 H75C 109.5
Si4 C76 H76A 109.5
Si4 C76 H76B 109.5
H76A C76 H76B 109.5
Si4 C76 H76C 109.5
H76A C76 H76C 109.5
H76B C76 H76C 109.5

loop_
_geom_bond_atom_site_label_1
_geom_bond_atom_site_label_2
_geom_bond_distance
P1 C5 1.745(2)
P1 C4 1.7729(18)
P1 C1 1.8084(19)
P1 C3 1.8206(19)
C1 C15 1.385(3)
C1 C11 1.393(3)
C11 C12 1.382(3)
C11 H11 0.9600
C12 C13 1.379(3)
C12 H12 0.9600
C13 C14 1.386(3)
C13 H13 0.9600
C14 C15 1.381(3)
C14 H14 0.9600
C15 H15 0.9600
C5 C51 1.202(3)
C51 C52 1.472(3)
C52 C522 1.516(3)
C52 C521 1.528(3)
C52 C523 1.533(3)
C521 H52A 0.9599
C521 H52B 0.9599
C521 H52C 0.9599
C522 H52D 0.9599
C522 H52E 0.9599
C522 H52F 0.9599
C523 H52G 0.9599
C523 H52H 0.9599
C523 H52I 0.9599
C3 C31 1.343(3)
C3 P2 1.838(2)
C31 C32 1.521(3)
C31 H31 0.9600
C32 C323 1.484(7)
C32 C32A 1.497(4)
C32 C322 1.508(8)
C32 C32C 1.508(5)
C32 C32B 1.554(5)
C32 C321 1.581(7)
C321 H32A 0.9599
C321 H32B 0.9599
C321 H32C 0.9599
C322 H32D 0.9599
C322 H32E 0.9599
C322 H32F 0.9599
C323 H32G 0.9599
C323 H32H 0.9599
C323 H32I 0.9599
C32A H32J 0.9599
C32A H32K 0.9599
C32A H32L 0.9599
C32B H32M 0.9599
C32B H32N 0.9599
C32B H32O 0.9599
C32C H32P 0.9599
C32C H32Q 0.9599
C32C H32R 0.9599
P2 C2 1.8401(19)
P2 Al1 2.4831(7)
C2 C25 1.392(3)
C2 C21 1.393(3)
C21 C22 1.386(3)
C21 H21 0.9600
C22 C23 1.375(3)
C22 H22 0.9600
C23 C24 1.384(3)
C23 H23 0.9600
C24 C25 1.383(3)
C24 H24 0.9600
C25 H25 0.9600
C4 C41 1.343(3)
C4 Al1 2.0533(19)
C41 C42 1.523(3)
C41 H41 0.9600
C42 C421 1.530(3)
C42 C422 1.533(3)
C42 C423 1.537(3)
C421 H42A 0.9599
C421 H42B 0.9599
C421 H42C 0.9599
C422 H42D 0.9599
C422 H42E 0.9599
C422 H42F 0.9599
C423 H42G 0.9599
C423 H42H 0.9599
C423 H42I 0.9599
Al1 C6 2.012(2)
Al1 C7 2.0189(18)
C6 Si1 1.871(2)
C6 Si2 1.878(2)
C6 H6 0.9600
Si1 C63 1.878(2)
Si1 C62 1.879(2)
Si1 C61 1.883(2)
C61 H61A 0.9599
C61 H61B 0.9599
C61 H61C 0.9599
C62 H62A 0.9599
C62 H62B 0.9599
C62 H62C 0.9599
C63 H63A 0.9599
C63 H63B 0.9599
C63 H63C 0.9599
Si2 C65 1.867(2)
Si2 C64 1.879(2)
Si2 C66 1.886(2)
C64 H64A 0.9599
C64 H64B 0.9599
C64 H64C 0.9599
C65 H65A 0.9599
C65 H65B 0.9599
C65 H65C 0.9599
C66 H66A 0.9599
C66 H66B 0.9599
C66 H66C 0.9599
C7 Si4 1.8676(19)
C7 Si3 1.8731(19)
C7 H7 0.9600
Si3 C73 1.876(2)
Si3 C72 1.881(2)
Si3 C71 1.883(2)
C71 H71A 0.9599
C71 H71B 0.9599
C71 H71C 0.9599
C72 H72A 0.9599
C72 H72B 0.9599
C72 H72C 0.9599
C73 H73A 0.9599
C73 H73B 0.9599
C73 H73C 0.9599
Si4 C74 1.873(2)
Si4 C76 1.875(3)
Si4 C75 1.884(2)
C74 H74A 0.9599
C74 H74B 0.9599
C74 H74C 0.9599
C75 H75A 0.9599
C75 H75B 0.9599
C75 H75C 0.9599
C76 H76A 0.9599
C76 H76B 0.9599
C76 H76C 0.9599

loop_
_geom_torsion_atom_site_label_1
_geom_torsion_atom_site_label_2
_geom_torsion_atom_site_label_3
_geom_torsion_atom_site_label_4
_geom_torsion
C5 P1 C1 C15 -153.75(16)
C4 P1 C1 C15 -25.94(19)
C3 P1 C1 C15 92.39(17)
C5 P1 C1 C11 30.50(19)
C4 P1 C1 C11 158.32(15)
C3 P1 C1 C11 -83.36(17)
C15 C1 C11 C12 0.1(3)
P1 C1 C11 C12 175.82(16)
C1 C11 C12 C13 -0.3(3)
C11 C12 C13 C14 0.4(3)
C12 C13 C14 C15 -0.2(3)
C13 C14 C15 C1 0.0(3)
C11 C1 C15 C14 0.1(3)
P1 C1 C15 C14 -175.70(16)
C5 P1 C3 C31 -16.10(17)
C4 P1 C3 C31 -143.02(14)
C1 P1 C3 C31 97.65(16)
C5 P1 C3 P2 164.64(10)
C4 P1 C3 P2 37.72(12)
C1 P1 C3 P2 -81.61(11)
P1 C3 C31 C32 -176.89(17)
P2 C3 C31 C32 2.2(3)
C3 C31 C32 C323 -113.6(7)
C3 C31 C32 C32A 54.8(4)
C3 C31 C32 C322 126.5(6)
C3 C31 C32 C32C -68.9(4)
C3 C31 C32 C32B 175.1(3)
C3 C31 C32 C321 9.3(6)
C31 C3 P2 C2 -95.15(18)
P1 C3 P2 C2 84.01(11)
C31 C3 P2 Al1 149.94(17)
P1 C3 P2 Al1 -30.91(9)
C3 P2 C2 C25 -167.54(16)
Al1 P2 C2 C25 -63.84(17)
C3 P2 C2 C21 19.20(18)
Al1 P2 C2 C21 122.90(15)
C25 C2 C21 C22 2.3(3)
P2 C2 C21 C22 175.62(16)
C2 C21 C22 C23 0.1(3)
C21 C22 C23 C24 -1.7(4)
C22 C23 C24 C25 1.0(4)
C23 C24 C25 C2 1.4(4)
C21 C2 C25 C24 -3.0(3)
P2 C2 C25 C24 -176.7(2)
C5 P1 C4 C41 37.5(2)
C1 P1 C4 C41 -84.46(18)
C3 P1 C4 C41 158.37(16)
C5 P1 C4 Al1 -144.28(10)
C1 P1 C4 Al1 93.78(10)
C3 P1 C4 Al1 -23.38(11)
P1 C4 C41 C42 1.6(3)
Al1 C4 C41 C42 -176.52(18)
C4 C41 C42 C421 38.3(3)
C4 C41 C42 C422 -85.3(3)
C4 C41 C42 C423 157.4(2)
Si2 C6 Si1 C63 154.97(11)
Al1 C6 Si1 C63 1.65(19)
Si2 C6 Si1 C62 -85.79(14)
Al1 C6 Si1 C62 120.89(16)
Si2 C6 Si1 C61 33.27(16)
Al1 C6 Si1 C61 -120.05(16)
Si1 C6 Si2 C65 -71.35(15)
Al1 C6 Si2 C65 86.62(14)
Si1 C6 Si2 C64 50.69(15)
Al1 C6 Si2 C64 -151.35(12)
Si1 C6 Si2 C66 168.70(11)
Al1 C6 Si2 C66 -33.34(15)
Si4 C7 Si3 C73 45.27(13)
Al1 C7 Si3 C73 -92.84(13)
Si4 C7 Si3 C72 -75.66(13)
Al1 C7 Si3 C72 146.23(12)
Si4 C7 Si3 C71 167.51(11)
Al1 C7 Si3 C71 29.40(15)
Si3 C7 Si4 C74 -85.21(12)
Al1 C7 Si4 C74 53.53(14)
Si3 C7 Si4 C76 150.45(13)
Al1 C7 Si4 C76 -70.81(15)
Si3 C7 Si4 C75 35.81(15)
Al1 C7 Si4 C75 174.54(12)
